data_1570566
loop_
_publ_author_name
'Dharmasivam, Mahendiran'
'Kaya, Busra'
'Wijesinghe, Tharushi P.'
'Richardson, Vera'
'Harmer, Jeffrey R.'
'Gonzalvez, Miguel A.'
'Lewis, William'
'Azad, Mahan Gholam'
'Bernhardt, Paul V.'
'Richardson, Des R.'

_publ_section_title
;
 Differential transmetallation of complexes of the anti-cancer
 thiosemicarbazone, Dp4e4mT: effects on anti-proliferative efficacy, redox
 activity, oxy-myoglobin and oxy-hemoglobin oxidation.
;
_journal_issue 3
_journal_name_full 'Chemical science'
_journal_page_first 974
_journal_page_last 990
_journal_paper_doi 10.1039/d3sc05723b
_journal_volume 15
_journal_year 2024
_chemical_formula_sum 'C31 H38 Cl Co N10 O2 S2'
_chemical_formula_weight 741.21
_space_group_IT_number 15
_space_group_name_Hall '-C 2yc'
_space_group_name_H-M_alt 'C 1 2/c 1'
_symmetry_cell_setting monoclinic
_symmetry_Int_Tables_number 15
_symmetry_space_group_name_Hall '-C 2yc'
_symmetry_space_group_name_H-M 'C 1 2/c 1'
_atom_sites_solution_hydrogens mixed
_atom_sites_solution_primary dual
_atom_sites_solution_secondary dual
_audit_conform_dict_location ftp://ftp.iucr.org/pub/cif_core.dic
_audit_conform_dict_name cif_core.dic
_audit_conform_dict_version 2.4.5
_audit_creation_date 2023-10-03T11:16:39-00:00
_audit_creation_method 'WinGX routine CIF_UPDATE'
_audit_update_record
;
2023-10-08 deposited with the CCDC.	2023-12-07 downloaded from the CCDC.
;
_cell_angle_alpha 90
_cell_angle_beta 91.509(4)
_cell_angle_gamma 90
_cell_formula_units_Z 8
_cell_length_a 22.7746(12)
_cell_length_b 14.2349(7)
_cell_length_c 23.3316(9)
_cell_measurement_reflns_used 4459
_cell_measurement_temperature 190(2)
_cell_measurement_theta_max 61.09
_cell_measurement_theta_min 4.06
_cell_measurement_wavelength 1.54184
_cell_volume 7561.3(6)
_computing_cell_refinement 'CrysalisPro (Agilent Technologies,     )'
_computing_data_collection 'CrysalisPro (Agilent Technologies,     )'
_computing_data_reduction 'CrysalisPro (Agilent Technologies,     )'
_computing_molecular_graphics 'Ortep for Windows (Farrugia, 2012)'
_computing_publication_material 'WinGX publication routines (Farrugia, 2012)'
_computing_structure_refinement 'SHELXL-2018/1 (Sheldrick, 2018)'
_computing_structure_solution 'SHELXT-2014/5 (Sheldrick, 2015)'
_diffrn_ambient_temperature 190(2)
_diffrn_detector 'CCD plate'
_diffrn_detector_area_resol_mean 8.02
_diffrn_measured_fraction_theta_full 0.985
_diffrn_measured_fraction_theta_max 0.985
_diffrn_measurement_device '\k-geometry diffractometer'
_diffrn_measurement_device_type 'Agilent Technologies Xcalibur, EosS2, Gemini ultra'
_diffrn_measurement_method '\w scans'
_diffrn_orient_matrix_UB_11 0.065529
_diffrn_orient_matrix_UB_12 -0.020512
_diffrn_orient_matrix_UB_13 -0.008909
_diffrn_orient_matrix_UB_21 -0.002877
_diffrn_orient_matrix_UB_22 0.055921
_diffrn_orient_matrix_UB_23 -0.056569
_diffrn_orient_matrix_UB_31 0.016604
_diffrn_orient_matrix_UB_32 0.090352
_diffrn_orient_matrix_UB_33 0.03294
_diffrn_radiation_monochromator mirror
_diffrn_radiation_probe x-ray
_diffrn_radiation_type CuK\a
_diffrn_radiation_wavelength 1.54184
_diffrn_reflns_av_R_equivalents 0.0448
_diffrn_reflns_av_unetI/netI 0.0432
_diffrn_reflns_Laue_measured_fraction_full 0.985
_diffrn_reflns_Laue_measured_fraction_max 0.985
_diffrn_reflns_limit_h_max 25
_diffrn_reflns_limit_h_min -25
_diffrn_reflns_limit_k_max 16
_diffrn_reflns_limit_k_min -14
_diffrn_reflns_limit_l_max 26
_diffrn_reflns_limit_l_min -23
_diffrn_reflns_number 17313
_diffrn_reflns_point_group_measured_fraction_full 0.985
_diffrn_reflns_point_group_measured_fraction_max 0.985
_diffrn_reflns_reduction_process
;
        Scaled and merged with Sortav
        R.H. Blessing, (1987) Cryst. Rev. 1, 3-58
        R.H. Blessing, (1989) J. Appl. Cryst. 22, 396-397
;
_diffrn_reflns_theta_full 61.616
_diffrn_reflns_theta_max 61.616
_diffrn_reflns_theta_min 3.662
_diffrn_source 'fine-focus sealed X-ray tube'
_diffrn_standards_number 0
_exptl_absorpt_coefficient_mu 5.579
_exptl_absorpt_correction_T_max 1
_exptl_absorpt_correction_T_min 0.854
_exptl_absorpt_correction_type multi-scan
_exptl_absorpt_process_details
;
        CrysAlisPro 1.171.40.84a (Rigaku Oxford Diffraction, 2020)
        Empirical absorption correction using spherical harmonics,
        implemented in SCALE3 ABSPACK scaling algorithm.
;
_exptl_crystal_colour red
_exptl_crystal_density_diffrn 1.302
_exptl_crystal_density_method 'not measured'
_exptl_crystal_description prism
_exptl_crystal_F_000 3088
_exptl_crystal_size_max 0.3
_exptl_crystal_size_mid 0.3
_exptl_crystal_size_min 0.3
_refine_diff_density_max 1.096
_refine_diff_density_min -0.392
_refine_diff_density_rms 0.106
_refine_ls_extinction_method none
_refine_ls_goodness_of_fit_ref 1.042
_refine_ls_hydrogen_treatment constr
_refine_ls_matrix_type full
_refine_ls_number_constraints 0
_refine_ls_number_parameters 433
_refine_ls_number_reflns 5808
_refine_ls_number_restraints 3
_refine_ls_restrained_S_all 1.044
_refine_ls_R_factor_all 0.0934
_refine_ls_R_factor_gt 0.0792
_refine_ls_shift/su_max 0
_refine_ls_shift/su_mean 0
_refine_ls_structure_factor_coef Fsqd
_refine_ls_weighting_details 'w=1/[\s^2^(Fo^2^)+(0.1517P)^2^+25.4368P] where P=(Fo^2^+2Fc^2^)/3'
_refine_ls_weighting_scheme calc
_refine_ls_wR_factor_gt 0.2323
_refine_ls_wR_factor_ref 0.2456
_reflns_Friedel_coverage 0
_reflns_number_gt 4760
_reflns_number_total 5808
_reflns_threshold_expression 'I > 2\s(I)'
_cod_data_source_file d3sc05723b2.cif
_cod_data_source_block 2232codp4e4mt
_cod_depositor_comments 'Adding full bibliography for 1570562--1570567.cif.'
_cod_original_sg_symbol_H-M 'C 2/c'
_cod_database_code 1570566
_shelx_estimated_absorpt_t_min 0.285
_shelx_estimated_absorpt_t_max 0.285
_shelx_shelxl_version_number 2018/1

loop_
_symmetry_equiv_pos_as_xyz
'x, y, z'
'-x, y, -z+1/2'
'x+1/2, y+1/2, z'
'-x+1/2, y+1/2, -z+1/2'
'-x, -y, -z'
'x, -y, z-1/2'
'-x+1/2, -y+1/2, -z'
'x+1/2, -y+1/2, z-1/2'

loop_
_atom_site_label
_atom_site_type_symbol
_atom_site_fract_x
_atom_site_fract_y
_atom_site_fract_z
_atom_site_U_iso_or_equiv
_atom_site_adp_type
_atom_site_occupancy
_atom_site_site_symmetry_order
_atom_site_calc_flag
_atom_site_refinement_flags_posn
_atom_site_refinement_flags_adp
_atom_site_refinement_flags_occupancy
_atom_site_disorder_assembly
_atom_site_disorder_group
Cl1 Cl 0.3333(2) 0.3796(4) 0.3929(2) 0.0966(13) Uani 0.5 1 d . . P . .
Cl2 Cl 0.3426(2) 0.3751(4) 0.5789(3) 0.1161(17) Uani 0.5 1 d . . P . .
C1 C 0.3535(6) 0.5099(10) 0.4784(6) 0.065(3) Uiso 0.5 1 d D . P . .
H1Z H 0.391306 0.542468 0.476548 0.097 Uiso 0.5 1 calc R U P . .
H1Y H 0.345672 0.476228 0.442381 0.097 Uiso 0.5 1 calc R U P . .
H1C H 0.354709 0.465136 0.510298 0.097 Uiso 0.5 1 calc R U P . .
C2 C 0.3064(9) 0.5792(14) 0.4874(10) 0.110(6) Uiso 0.5 1 d D . P . .
H2Z H 0.320742 0.621735 0.518286 0.132 Uiso 0.5 1 calc R U P . .
H2Y H 0.303296 0.617473 0.452026 0.132 Uiso 0.5 1 calc R U P . .
O1 O 0.2531(10) 0.555(3) 0.5001(12) 0.240(13) Uiso 0.5 1 d D . P . .
H1 H 0.253985 0.521087 0.529485 0.361 Uiso 0.5 1 calc R U P . .
O2 O 0.7080(8) 0.8052(13) 0.3913(8) 0.138(5) Uiso 0.5 1 d . . P . .
H2M H 0.690156 0.746691 0.389675 0.207 Uiso 0.5 1 d R U P . .
H2N H 0.70975 0.821613 0.428306 0.207 Uiso 0.5 1 d R U P . .
O3 O 0.2155(11) 0.380(2) 0.5051(10) 0.194(9) Uiso 0.5 1 d . . P . .
H3M H 0.194414 0.324854 0.513197 0.291 Uiso 0.5 1 d R U P . .
H3N H 0.253091 0.365064 0.518045 0.291 Uiso 0.5 1 d R U P . .
O4 O 0.6374(11) 0.7480(18) 0.5344(11) 0.190(9) Uiso 0.5 1 d . . P . .
H4N H 0.668796 0.779348 0.517913 0.284 Uiso 0.5 1 d R U P . .
H4M H 0.645775 0.676089 0.52124 0.284 Uiso 0.5 1 d R U P . .
C1A C 0.4694(3) 0.3935(4) 0.3397(3) 0.0548(15) Uani 1 1 d . . . . .
H1A H 0.429259 0.382421 0.32983 0.066 Uiso 1 1 calc R U . . .
C2A C 0.4834(3) 0.4540(5) 0.3842(3) 0.0614(17) Uani 1 1 d . . . . .
H2A H 0.453306 0.48308 0.405383 0.074 Uiso 1 1 calc R U . . .
C3A C 0.5426(4) 0.4719(4) 0.3977(3) 0.0662(19) Uani 1 1 d . . . . .
H3A H 0.553146 0.513872 0.427908 0.079 Uiso 1 1 calc R U . . .
C4A C 0.5855(3) 0.4280(4) 0.3665(3) 0.0550(15) Uani 1 1 d . . . . .
H4A H 0.625887 0.440848 0.37417 0.066 Uiso 1 1 calc R U . . .
C5A C 0.5685(3) 0.3644(4) 0.3237(2) 0.0458(13) Uani 1 1 d . . . . .
C6A C 0.6092(3) 0.3089(4) 0.2898(2) 0.0465(13) Uani 1 1 d . . . . .
C7A C 0.6738(3) 0.3083(4) 0.3007(3) 0.0522(15) Uani 1 1 d . . . . .
C8A C 0.7126(3) 0.3192(5) 0.2565(3) 0.0623(17) Uani 1 1 d . . . . .
H8A H 0.698666 0.327812 0.218083 0.075 Uiso 1 1 calc R U . . .
C9A C 0.7722(3) 0.3173(5) 0.2698(4) 0.080(2) Uani 1 1 d . . . . .
H9A H 0.800022 0.324053 0.240438 0.096 Uiso 1 1 calc R U . . .
C10A C 0.7908(4) 0.3053(6) 0.3264(5) 0.088(3) Uani 1 1 d . . . . .
H10A H 0.83132 0.304015 0.336993 0.106 Uiso 1 1 calc R U . . .
C11A C 0.7486(4) 0.2956(5) 0.3662(4) 0.083(3) Uani 1 1 d . . . . .
H11A H 0.761591 0.28693 0.40489 0.099 Uiso 1 1 calc R U . . .
C12A C 0.5815(3) 0.1425(4) 0.1842(3) 0.0525(15) Uani 1 1 d . . . . .
C13A C 0.6772(4) 0.0786(8) 0.1528(4) 0.102(3) Uani 1 1 d . . . . .
H13A H 0.690363 0.02916 0.126843 0.153 Uiso 1 1 calc R U . . .
H13B H 0.692182 0.139486 0.139955 0.153 Uiso 1 1 calc R U . . .
H13C H 0.692201 0.065734 0.191725 0.153 Uiso 1 1 calc R U . . .
C14A C 0.5813(4) 0.0067(6) 0.1198(3) 0.076(2) Uani 1 1 d . . . . .
H14A H 0.604323 -0.052052 0.12362 0.091 Uiso 1 1 calc R U . . .
H14B H 0.542427 -0.004559 0.136593 0.091 Uiso 1 1 calc R U . . .
C15A C 0.5732(5) 0.0288(8) 0.0599(4) 0.103(3) Uani 1 1 d . . . . .
H15A H 0.552839 -0.02329 0.040392 0.154 Uiso 1 1 calc R U . . .
H15B H 0.549588 0.086109 0.055789 0.154 Uiso 1 1 calc R U . . .
H15C H 0.611518 0.038591 0.042808 0.154 Uiso 1 1 calc R U . . .
Co1A Co 0.5 0.25554(8) 0.25 0.0416(4) Uani 1 2 d S T P . .
N1A N 0.5111(2) 0.3500(3) 0.30988(19) 0.0459(11) Uani 1 1 d . . . . .
N2A N 0.5827(2) 0.2549(3) 0.25148(19) 0.0438(11) Uani 1 1 d . . . . .
N3A N 0.6155(2) 0.1990(3) 0.2185(2) 0.0501(12) Uani 1 1 d . . . . .
N4A N 0.6114(3) 0.0810(4) 0.1523(3) 0.0691(16) Uani 1 1 d . . . . .
N5A N 0.6902(3) 0.2970(4) 0.3557(3) 0.0691(16) Uani 1 1 d . . . . .
S1A S 0.50580(6) 0.14554(10) 0.18239(6) 0.0483(4) Uani 1 1 d . . . . .
C1B C 0.4090(3) 0.6524(4) 0.2223(3) 0.0505(14) Uani 1 1 d . . . . .
H1B H 0.415493 0.663928 0.18282 0.061 Uiso 1 1 calc R U . . .
C2B C 0.3672(3) 0.5866(5) 0.2372(3) 0.0599(16) Uani 1 1 d . . . . .
H2B H 0.345132 0.553802 0.208486 0.072 Uiso 1 1 calc R U . . .
C3B C 0.3582(3) 0.5697(4) 0.2940(3) 0.0583(16) Uani 1 1 d . . . . .
H3B H 0.330105 0.524149 0.304959 0.07 Uiso 1 1 calc R U . . .
C4B C 0.3901(3) 0.6190(4) 0.3355(3) 0.0532(15) Uani 1 1 d . . . . .
H4B H 0.38419 0.607616 0.37508 0.064 Uiso 1 1 calc R U . . .
C5B C 0.4308(3) 0.6853(4) 0.3183(2) 0.0452(13) Uani 1 1 d . . . . .
C6B C 0.4667(2) 0.7435(4) 0.3570(2) 0.0428(12) Uani 1 1 d . . . . .
C7B C 0.4594(3) 0.7443(4) 0.4198(2) 0.0530(15) Uani 1 1 d . . . . .
C8B C 0.5072(4) 0.7321(5) 0.4570(3) 0.074(2) Uani 1 1 d . . . . .
H8B H 0.545331 0.720401 0.443108 0.089 Uiso 1 1 calc R U . . .
C9B C 0.4971(6) 0.7376(7) 0.5159(4) 0.100(3) Uani 1 1 d . . . . .
H9B H 0.528354 0.728805 0.543087 0.121 Uiso 1 1 calc R U . . .
C10B C 0.4417(7) 0.7559(6) 0.5333(4) 0.106(4) Uani 1 1 d . . . . .
H10B H 0.433919 0.761032 0.572993 0.128 Uiso 1 1 calc R U . . .
C11B C 0.3975(5) 0.7668(6) 0.4934(4) 0.090(3) Uani 1 1 d . . . . .
H11B H 0.35914 0.778859 0.506545 0.109 Uiso 1 1 calc R U . . .
C12B C 0.5701(2) 0.9128(4) 0.3292(2) 0.0433(13) Uani 1 1 d . . . . .
C13B C 0.6036(4) 0.9830(6) 0.4189(3) 0.074(2) Uani 1 1 d . . . . .
H13D H 0.630311 1.032879 0.432042 0.111 Uiso 1 1 calc R U . . .
H13E H 0.563683 0.997078 0.431174 0.111 Uiso 1 1 calc R U . . .
H13F H 0.616394 0.922853 0.435429 0.111 Uiso 1 1 calc R U . . .
C14B C 0.6365(3) 1.0497(5) 0.3265(3) 0.0589(16) Uani 1 1 d . . . . .
H14C H 0.627109 1.111562 0.343299 0.071 Uiso 1 1 calc R U . . .
H14D H 0.622757 1.050619 0.28585 0.071 Uiso 1 1 calc R U . . .
C15B C 0.7016(3) 1.0371(6) 0.3284(4) 0.081(2) Uani 1 1 d . . . . .
H15D H 0.720036 1.088318 0.307287 0.121 Uiso 1 1 calc R U . . .
H15E H 0.71597 1.037925 0.368368 0.121 Uiso 1 1 calc R U . . .
H15F H 0.71161 0.976875 0.310817 0.121 Uiso 1 1 calc R U . . .
Co1B Co 0.5 0.79650(8) 0.25 0.0390(3) Uani 1 2 d S T P . .
N1B N 0.4403(2) 0.7001(3) 0.26174(19) 0.0442(11) Uani 1 1 d . . . . .
N2B N 0.50295(19) 0.7985(3) 0.33051(19) 0.0408(10) Uani 1 1 d . . . . .
N3B N 0.5374(2) 0.8589(3) 0.3618(2) 0.0479(11) Uani 1 1 d . . . . .
N4B N 0.6039(2) 0.9771(3) 0.3567(2) 0.0527(12) Uani 1 1 d . . . . .
N5B N 0.4049(3) 0.7617(4) 0.4372(2) 0.0684(16) Uani 1 1 d . . . . .
S1B S 0.56984(6) 0.90588(10) 0.25468(6) 0.0445(4) Uani 1 1 d . . . . .

loop_
_atom_site_aniso_label
_atom_site_aniso_U_11
_atom_site_aniso_U_22
_atom_site_aniso_U_33
_atom_site_aniso_U_23
_atom_site_aniso_U_13
_atom_site_aniso_U_12
Cl1 0.084(3) 0.111(3) 0.097(3) -0.007(2) 0.035(2) -0.006(2)
Cl2 0.108(4) 0.097(3) 0.142(4) -0.015(3) -0.007(3) -0.031(3)
C1A 0.059(4) 0.052(3) 0.054(4) -0.003(3) 0.000(3) 0.008(3)
C2A 0.076(5) 0.052(4) 0.057(4) -0.008(3) 0.001(3) 0.016(3)
C3A 0.099(6) 0.046(4) 0.053(4) -0.004(3) -0.005(4) 0.008(4)
C4A 0.062(4) 0.046(3) 0.057(4) -0.004(3) -0.008(3) -0.001(3)
C5A 0.052(3) 0.038(3) 0.047(3) 0.002(2) -0.002(2) -0.002(2)
C6A 0.050(3) 0.042(3) 0.047(3) 0.004(3) -0.003(2) 0.000(3)
C7A 0.048(3) 0.039(3) 0.069(4) -0.003(3) -0.008(3) -0.004(3)
C8A 0.049(4) 0.052(4) 0.086(5) -0.002(3) 0.003(3) -0.007(3)
C9A 0.052(4) 0.060(4) 0.128(8) -0.012(5) 0.009(4) -0.010(3)
C10A 0.051(4) 0.063(5) 0.150(9) -0.029(5) -0.025(5) 0.006(4)
C11A 0.082(6) 0.065(5) 0.099(6) -0.014(4) -0.041(5) 0.009(4)
C12A 0.057(4) 0.050(3) 0.051(3) -0.004(3) 0.012(3) -0.006(3)
C13A 0.075(6) 0.118(8) 0.115(7) -0.055(6) 0.031(5) -0.019(5)
C14A 0.080(5) 0.076(5) 0.071(5) -0.026(4) 0.014(4) -0.009(4)
C15A 0.111(8) 0.111(8) 0.085(6) 0.007(5) -0.004(5) -0.015(6)
Co1A 0.0425(7) 0.0405(7) 0.0417(7) 0 -0.0010(5) 0
N1A 0.050(3) 0.043(3) 0.045(3) 0.000(2) -0.001(2) 0.003(2)
N2A 0.048(3) 0.042(3) 0.042(2) 0.000(2) 0.002(2) 0.000(2)
N3A 0.050(3) 0.048(3) 0.053(3) -0.005(2) 0.005(2) -0.002(2)
N4A 0.063(4) 0.069(4) 0.075(4) -0.027(3) 0.015(3) -0.009(3)
N5A 0.071(4) 0.066(4) 0.068(4) -0.007(3) -0.023(3) 0.005(3)
S1A 0.0502(8) 0.0483(8) 0.0463(8) -0.0051(6) -0.0002(6) -0.0033(6)
C1B 0.044(3) 0.058(4) 0.050(3) -0.009(3) 0.000(3) -0.004(3)
C2B 0.058(4) 0.051(4) 0.070(4) -0.008(3) -0.001(3) -0.007(3)
C3B 0.055(4) 0.043(3) 0.077(5) -0.006(3) 0.003(3) -0.010(3)
C4B 0.053(4) 0.043(3) 0.064(4) 0.006(3) 0.009(3) 0.000(3)
C5B 0.050(3) 0.036(3) 0.050(3) 0.003(2) 0.000(2) 0.002(2)
C6B 0.047(3) 0.039(3) 0.042(3) 0.005(2) 0.001(2) 0.000(2)
C7B 0.074(4) 0.046(3) 0.038(3) 0.008(3) -0.003(3) -0.009(3)
C8B 0.098(6) 0.072(5) 0.051(4) 0.018(3) -0.014(4) -0.016(4)
C9B 0.163(11) 0.085(6) 0.052(5) 0.019(4) -0.030(5) -0.036(7)
C10B 0.194(12) 0.075(6) 0.051(5) 0.008(4) 0.019(7) -0.042(7)
C11B 0.138(8) 0.080(5) 0.054(5) -0.001(4) 0.028(5) -0.018(5)
C12B 0.033(3) 0.044(3) 0.053(3) 0.005(3) -0.003(2) -0.001(2)
C13B 0.083(5) 0.084(5) 0.055(4) -0.004(4) -0.014(4) -0.021(4)
C14B 0.057(4) 0.056(4) 0.064(4) 0.002(3) -0.002(3) -0.014(3)
C15B 0.058(4) 0.072(5) 0.113(7) 0.001(4) 0.011(4) -0.004(4)
Co1B 0.0401(7) 0.0397(7) 0.0371(6) 0 -0.0001(5) 0
N1B 0.046(3) 0.042(3) 0.045(3) -0.005(2) 0.001(2) 0.003(2)
N2B 0.039(2) 0.042(2) 0.041(2) 0.001(2) -0.0003(19) -0.001(2)
N3B 0.053(3) 0.044(3) 0.047(3) 0.002(2) -0.004(2) -0.009(2)
N4B 0.054(3) 0.054(3) 0.049(3) 0.001(2) -0.007(2) -0.013(2)
N5B 0.088(4) 0.066(4) 0.052(3) -0.003(3) 0.023(3) -0.002(3)
S1B 0.0435(8) 0.0461(8) 0.0441(7) 0.0013(6) 0.0019(5) -0.0039(6)

loop_
_atom_type_symbol
_atom_type_description
_atom_type_scat_dispersion_real
_atom_type_scat_dispersion_imag
_atom_type_scat_source
C C 0.0181 0.0091 'International Tables Vol C Tables 4.2.6.8 and 6.1.1.4'
H H 0 0 'International Tables Vol C Tables 4.2.6.8 and 6.1.1.4'
Co Co -2.3653 3.6143 'International Tables Vol C Tables 4.2.6.8 and 6.1.1.4'
N N 0.0311 0.018 'International Tables Vol C Tables 4.2.6.8 and 6.1.1.4'
S S 0.3331 0.5567 'International Tables Vol C Tables 4.2.6.8 and 6.1.1.4'
O O 0.0492 0.0322 'International Tables Vol C Tables 4.2.6.8 and 6.1.1.4'
Cl Cl 0.3639 0.7018 'International Tables Vol C Tables 4.2.6.8 and 6.1.1.4'

loop_
_geom_angle_atom_site_label_1
_geom_angle_atom_site_label_2
_geom_angle_atom_site_label_3
_geom_angle
_geom_angle_site_symmetry_1
_geom_angle_site_symmetry_3
_geom_angle_publ_flag
C2 C1 H1Z 109.5 . . ?
C2 C1 H1Y 109.5 . . ?
H1Z C1 H1Y 109.5 . . ?
C2 C1 H1C 109.5 . . ?
H1Z C1 H1C 109.5 . . ?
H1Y C1 H1C 109.5 . . ?
O1 C2 C1 123(2) . . ?
O1 C2 H2Z 106.6 . . ?
C1 C2 H2Z 106.6 . . ?
O1 C2 H2Y 106.6 . . ?
C1 C2 H2Y 106.6 . . ?
H2Z C2 H2Y 106.6 . . ?
C2 O1 H1 109.5 . . ?
H2M O2 H2N 106.5 . . ?
H3M O3 H3N 103 . . ?
H4N O4 H4M 101.1 . . ?
N1A C1A C2A 121.7(6) . . ?
N1A C1A H1A 119.2 . . ?
C2A C1A H1A 119.2 . . ?
C1A C2A C3A 119.0(6) . . ?
C1A C2A H2A 120.5 . . ?
C3A C2A H2A 120.5 . . ?
C4A C3A C2A 119.3(6) . . ?
C4A C3A H3A 120.3 . . ?
C2A C3A H3A 120.3 . . ?
C3A C4A C5A 118.8(6) . . ?
C3A C4A H4A 120.6 . . ?
C5A C4A H4A 120.6 . . ?
N1A C5A C4A 121.2(5) . . ?
N1A C5A C6A 114.3(5) . . ?
C4A C5A C6A 124.6(5) . . ?
N2A C6A C5A 113.4(5) . . ?
N2A C6A C7A 123.2(5) . . ?
C5A C6A C7A 123.3(5) . . ?
N5A C7A C8A 124.1(6) . . ?
N5A C7A C6A 114.6(6) . . ?
C8A C7A C6A 121.3(6) . . ?
C9A C8A C7A 118.1(7) . . ?
C9A C8A H8A 120.9 . . ?
C7A C8A H8A 120.9 . . ?
C8A C9A C10A 119.2(8) . . ?
C8A C9A H9A 120.4 . . ?
C10A C9A H9A 120.4 . . ?
C11A C10A C9A 117.4(7) . . ?
C11A C10A H10A 121.3 . . ?
C9A C10A H10A 121.3 . . ?
N5A C11A C10A 125.9(8) . . ?
N5A C11A H11A 117.1 . . ?
C10A C11A H11A 117.1 . . ?
N4A C12A N3A 115.0(6) . . ?
N4A C12A S1A 121.5(5) . . ?
N3A C12A S1A 123.5(5) . . ?
N4A C13A H13A 109.5 . . ?
N4A C13A H13B 109.5 . . ?
H13A C13A H13B 109.5 . . ?
N4A C13A H13C 109.5 . . ?
H13A C13A H13C 109.5 . . ?
H13B C13A H13C 109.5 . . ?
C15A C14A N4A 113.1(8) . . ?
C15A C14A H14A 109 . . ?
N4A C14A H14A 109 . . ?
C15A C14A H14B 109 . . ?
N4A C14A H14B 109 . . ?
H14A C14A H14B 107.8 . . ?
C14A C15A H15A 109.5 . . ?
C14A C15A H15B 109.5 . . ?
H15A C15A H15B 109.5 . . ?
C14A C15A H15C 109.5 . . ?
H15A C15A H15C 109.5 . . ?
H15B C15A H15C 109.5 . . ?
N2A Co1A N2A 179.4(3) 2_655 . ?
N2A Co1A N1A 97.3(2) 2_655 . ?
N2A Co1A N1A 83.11(19) . . ?
N2A Co1A N1A 83.11(19) 2_655 2_655 ?
N2A Co1A N1A 97.3(2) . 2_655 ?
N1A Co1A N1A 92.8(3) . 2_655 ?
N2A Co1A S1A 86.08(14) 2_655 2_655 ?
N2A Co1A S1A 93.52(14) . 2_655 ?
N1A Co1A S1A 89.21(14) . 2_655 ?
N1A Co1A S1A 169.16(14) 2_655 2_655 ?
N2A Co1A S1A 93.52(14) 2_655 . ?
N2A Co1A S1A 86.08(14) . . ?
N1A Co1A S1A 169.17(14) . . ?
N1A Co1A S1A 89.21(14) 2_655 . ?
S1A Co1A S1A 90.75(9) 2_655 . ?
C1A N1A C5A 119.9(5) . . ?
C1A N1A Co1A 127.5(4) . . ?
C5A N1A Co1A 112.4(4) . . ?
C6A N2A N3A 118.9(5) . . ?
C6A N2A Co1A 116.8(4) . . ?
N3A N2A Co1A 124.2(4) . . ?
N2A N3A C12A 111.8(5) . . ?
C12A N4A C14A 121.4(6) . . ?
C12A N4A C13A 122.1(6) . . ?
C14A N4A C13A 116.3(6) . . ?
C7A N5A C11A 115.3(7) . . ?
C12A S1A Co1A 94.5(2) . . ?
N1B C1B C2B 121.8(6) . . ?
N1B C1B H1B 119.1 . . ?
C2B C1B H1B 119.1 . . ?
C3B C2B C1B 119.0(6) . . ?
C3B C2B H2B 120.5 . . ?
C1B C2B H2B 120.5 . . ?
C2B C3B C4B 119.9(6) . . ?
C2B C3B H3B 120 . . ?
C4B C3B H3B 120 . . ?
C3B C4B C5B 118.9(6) . . ?
C3B C4B H4B 120.6 . . ?
C5B C4B H4B 120.6 . . ?
N1B C5B C4B 120.7(5) . . ?
N1B C5B C6B 114.4(5) . . ?
C4B C5B C6B 124.9(5) . . ?
N2B C6B C5B 113.4(5) . . ?
N2B C6B C7B 123.6(5) . . ?
C5B C6B C7B 122.9(5) . . ?
N5B C7B C8B 123.5(6) . . ?
N5B C7B C6B 115.5(6) . . ?
C8B C7B C6B 120.9(7) . . ?
C7B C8B C9B 117.5(9) . . ?
C7B C8B H8B 121.3 . . ?
C9B C8B H8B 121.3 . . ?
C10B C9B C8B 118.8(9) . . ?
C10B C9B H9B 120.6 . . ?
C8B C9B H9B 120.6 . . ?
C9B C10B C11B 119.4(9) . . ?
C9B C10B H10B 120.3 . . ?
C11B C10B H10B 120.3 . . ?
N5B C11B C10B 124.0(10) . . ?
N5B C11B H11B 118 . . ?
C10B C11B H11B 118 . . ?
N3B C12B N4B 116.4(5) . . ?
N3B C12B S1B 123.6(4) . . ?
N4B C12B S1B 120.0(4) . . ?
N4B C13B H13D 109.5 . . ?
N4B C13B H13E 109.5 . . ?
H13D C13B H13E 109.5 . . ?
N4B C13B H13F 109.5 . . ?
H13D C13B H13F 109.5 . . ?
H13E C13B H13F 109.5 . . ?
N4B C14B C15B 114.6(6) . . ?
N4B C14B H14C 108.6 . . ?
C15B C14B H14C 108.6 . . ?
N4B C14B H14D 108.6 . . ?
C15B C14B H14D 108.6 . . ?
H14C C14B H14D 107.6 . . ?
C14B C15B H15D 109.5 . . ?
C14B C15B H15E 109.5 . . ?
H15D C15B H15E 109.5 . . ?
C14B C15B H15F 109.5 . . ?
H15D C15B H15F 109.5 . . ?
H15E C15B H15F 109.5 . . ?
N2B Co1B N2B 178.3(3) . 2_655 ?
N2B Co1B N1B 98.28(19) . 2_655 ?
N2B Co1B N1B 82.95(19) 2_655 2_655 ?
N2B Co1B N1B 82.95(19) . . ?
N2B Co1B N1B 98.29(19) 2_655 . ?
N1B Co1B N1B 90.9(3) 2_655 . ?
N2B Co1B S1B 86.19(14) . . ?
N2B Co1B S1B 92.58(14) 2_655 . ?
N1B Co1B S1B 89.97(14) 2_655 . ?
N1B Co1B S1B 169.12(14) . . ?
N2B Co1B S1B 92.59(14) . 2_655 ?
N2B Co1B S1B 86.19(14) 2_655 2_655 ?
N1B Co1B S1B 169.12(14) 2_655 2_655 ?
N1B Co1B S1B 89.97(14) . 2_655 ?
S1B Co1B S1B 91.25(8) . 2_655 ?
C1B N1B C5B 119.7(5) . . ?
C1B N1B Co1B 128.3(4) . . ?
C5B N1B Co1B 111.9(4) . . ?
C6B N2B N3B 119.1(5) . . ?
C6B N2B Co1B 117.3(4) . . ?
N3B N2B Co1B 123.4(3) . . ?
C12B N3B N2B 112.5(5) . . ?
C12B N4B C13B 119.6(5) . . ?
C12B N4B C14B 122.8(5) . . ?
C13B N4B C14B 117.2(5) . . ?
C11B N5B C7B 116.8(8) . . ?
C12B S1B Co1B 94.14(18) . . ?

loop_
_geom_bond_atom_site_label_1
_geom_bond_atom_site_label_2
_geom_bond_distance
_geom_bond_site_symmetry_2
_geom_bond_publ_flag
C1 C2 1.475(16) . ?
C1 H1Z 0.98 . ?
C1 H1Y 0.98 . ?
C1 H1C 0.98 . ?
C2 O1 1.304(17) . ?
C2 H2Z 0.99 . ?
C2 H2Y 0.99 . ?
O1 H1 0.84 . ?
O2 H2M 0.926 . ?
O2 H2N 0.8948 . ?
O3 H3M 0.9372 . ?
O3 H3N 0.9228 . ?
O4 H4N 0.9337 . ?
O4 H4M 1.0872 . ?
C1A N1A 1.342(8) . ?
C1A C2A 1.381(9) . ?
C1A H1A 0.95 . ?
C2A C3A 1.399(11) . ?
C2A H2A 0.95 . ?
C3A C4A 1.383(10) . ?
C3A H3A 0.95 . ?
C4A C5A 1.396(8) . ?
C4A H4A 0.95 . ?
C5A N1A 1.354(7) . ?
C5A C6A 1.467(8) . ?
C6A N2A 1.314(7) . ?
C6A C7A 1.485(8) . ?
C7A N5A 1.336(9) . ?
C7A C8A 1.386(9) . ?
C8A C9A 1.385(10) . ?
C8A H8A 0.95 . ?
C9A C10A 1.388(13) . ?
C9A H9A 0.95 . ?
C10A C11A 1.359(13) . ?
C10A H10A 0.95 . ?
C11A N5A 1.348(10) . ?
C11A H11A 0.95 . ?
C12A N4A 1.345(8) . ?
C12A N3A 1.360(8) . ?
C12A S1A 1.725(7) . ?
C13A N4A 1.499(10) . ?
C13A H13A 0.98 . ?
C13A H13B 0.98 . ?
C13A H13C 0.98 . ?
C14A C15A 1.440(12) . ?
C14A N4A 1.462(9) . ?
C14A H14A 0.99 . ?
C14A H14B 0.99 . ?
C15A H15A 0.98 . ?
C15A H15B 0.98 . ?
C15A H15C 0.98 . ?
Co1A N2A 1.884(5) 2_655 ?
Co1A N2A 1.884(5) . ?
Co1A N1A 1.951(5) . ?
Co1A N1A 1.951(5) 2_655 ?
Co1A S1A 2.2290(16) 2_655 ?
Co1A S1A 2.2290(16) . ?
N2A N3A 1.346(7) . ?
C1B N1B 1.335(7) . ?
C1B C2B 1.387(9) . ?
C1B H1B 0.95 . ?
C2B C3B 1.367(10) . ?
C2B H2B 0.95 . ?
C3B C4B 1.386(9) . ?
C3B H3B 0.95 . ?
C4B C5B 1.391(8) . ?
C4B H4B 0.95 . ?
C5B N1B 1.359(7) . ?
C5B C6B 1.460(8) . ?
C6B N2B 1.306(7) . ?
C6B C7B 1.478(8) . ?
C7B N5B 1.339(9) . ?
C7B C8B 1.385(10) . ?
C8B C9B 1.401(12) . ?
C8B H8B 0.95 . ?
C9B C10B 1.361(16) . ?
C9B H9B 0.95 . ?
C10B C11B 1.361(16) . ?
C10B H10B 0.95 . ?
C11B N5B 1.329(10) . ?
C11B H11B 0.95 . ?
C12B N3B 1.324(7) . ?
C12B N4B 1.348(7) . ?
C12B S1B 1.742(6) . ?
C13B N4B 1.455(9) . ?
C13B H13D 0.98 . ?
C13B H13E 0.98 . ?
C13B H13F 0.98 . ?
C14B N4B 1.463(8) . ?
C14B C15B 1.494(10) . ?
C14B H14C 0.99 . ?
C14B H14D 0.99 . ?
C15B H15D 0.98 . ?
C15B H15E 0.98 . ?
C15B H15F 0.98 . ?
Co1B N2B 1.878(4) . ?
Co1B N2B 1.878(4) 2_655 ?
Co1B N1B 1.957(5) 2_655 ?
Co1B N1B 1.957(5) . ?
Co1B S1B 2.2264(16) . ?
Co1B S1B 2.2264(16) 2_655 ?
N2B N3B 1.363(6) . ?
